data_4027681
loop_
_publ_author_name
'Kseniya N. Sedenkova'
'Elena B. Averina'
'Yuri K. Grishin'
'Andrei G. Kutateladze'
'Victor B. Rybakov'
'Tamara S. Kuznetsova'
'Nikolay S. Zefirov'

_publ_section_title
;
 Three-Component Heterocyclization ofgem-Bromofluorocyclopropanes with
 NOBF4: Access to 4-Fluoropyrimidine N-Oxides
;
_journal_name_full 'Journal of Organic Chemistry'
_journal_page_first 9893
_journal_page_last 9899
_journal_paper_doi 10.1021/jo301880m
_journal_volume 77
_journal_year 2012
_chemical_formula_sum 'C15 H14 F N5 O8'
_chemical_formula_weight 411.31
_chemical_name_systematic
; 
 ? 
;
_space_group_IT_number 14
_symmetry_cell_setting monoclinic
_symmetry_space_group_name_Hall '-P 2yn'
_symmetry_space_group_name_H-M 'P 1 21/n 1'
_atom_sites_solution_hydrogens geom
_atom_sites_solution_primary direct
_atom_sites_solution_secondary difmap
_audit_creation_method SHELXL-97
_cell_angle_alpha 90.00
_cell_angle_beta 104.283(3)
_cell_angle_gamma 90.00
_cell_formula_units_Z 8
_cell_length_a 11.4647(5)
_cell_length_b 20.6943(6)
_cell_length_c 17.0214(7)
_cell_measurement_temperature 295(2)
_cell_volume 3913.6(3)
_computing_structure_refinement 'SHELXL-97 (Sheldrick, 1997)'
_computing_structure_solution 'SHELXS-97 (Sheldrick, 1990)'
_diffrn_ambient_temperature 295(2)
_diffrn_measured_fraction_theta_full 0.951
_diffrn_measured_fraction_theta_max 0.951
_diffrn_radiation_monochromator graphite
_diffrn_radiation_source 'fine-focus sealed tube'
_diffrn_radiation_type MoK\a
_diffrn_radiation_wavelength 0.71073
_diffrn_reflns_av_R_equivalents 0.0000
_diffrn_reflns_av_sigmaI/netI 0.1165
_diffrn_reflns_limit_h_max 13
_diffrn_reflns_limit_h_min -14
_diffrn_reflns_limit_k_max 25
_diffrn_reflns_limit_k_min 0
_diffrn_reflns_limit_l_max 20
_diffrn_reflns_limit_l_min 0
_diffrn_reflns_number 7307
_diffrn_reflns_theta_full 26.00
_diffrn_reflns_theta_max 26.00
_diffrn_reflns_theta_min 2.69
_exptl_absorpt_coefficient_mu 0.121
_exptl_absorpt_correction_T_max 0.9763
_exptl_absorpt_correction_T_min 0.9763
_exptl_crystal_density_diffrn 1.396
_exptl_crystal_F_000 1696
_exptl_crystal_size_max 0.20
_exptl_crystal_size_mid 0.20
_exptl_crystal_size_min 0.20
_refine_diff_density_max 0.475
_refine_diff_density_min -0.177
_refine_diff_density_rms 0.034
_refine_ls_extinction_method none
_refine_ls_goodness_of_fit_ref 0.710
_refine_ls_hydrogen_treatment constr
_refine_ls_matrix_type full
_refine_ls_number_parameters 525
_refine_ls_number_reflns 7307
_refine_ls_number_restraints 0
_refine_ls_restrained_S_all 0.710
_refine_ls_R_factor_all 0.1531
_refine_ls_R_factor_gt 0.0466
_refine_ls_shift/su_max 0.000
_refine_ls_shift/su_mean 0.000
_refine_ls_structure_factor_coef Fsqd
_refine_ls_weighting_details 'calc w=1/[\s^2^(Fo^2^)+(0.0257P)^2^] where P=(Fo^2^+2Fc^2^)/3'
_refine_ls_weighting_scheme calc
_refine_ls_wR_factor_gt 0.0735
_refine_ls_wR_factor_ref 0.0981
_reflns_number_gt 2569
_reflns_number_total 7307
_reflns_threshold_expression >2sigma(I)
_cod_data_source_file jo301880m_si_003.cif
_cod_data_source_block aver15
_cod_original_sg_symbol_H-M 'P 21/n'
_cod_database_code 4027681

loop_
_symmetry_equiv_pos_as_xyz
'x, y, z'
'-x+1/2, y+1/2, -z+1/2'
'-x, -y, -z'
'x-1/2, -y-1/2, z-1/2'

loop_
_atom_site_label
_atom_site_type_symbol
_atom_site_fract_x
_atom_site_fract_y
_atom_site_fract_z
_atom_site_U_iso_or_equiv
_atom_site_adp_type
_atom_site_occupancy
_atom_site_symmetry_multiplicity
_atom_site_calc_flag
_atom_site_refinement_flags
N1A N 0.2640(2) 0.82371(11) 0.29400(14) 0.0454(6) Uani 1 1 d .
O1A O 0.33720(19) 0.87671(10) 0.29849(13) 0.0614(6) Uani 1 1 d .
C2A C 0.2526(3) 0.79855(15) 0.3637(2) 0.0563(9) Uani 1 1 d .
C21A C 0.3000(3) 0.83313(15) 0.43984(17) 0.0673(11) Uani 1 1 d .
H21A H 0.3853 0.8388 0.4482 0.101 Uiso 1 1 calc R
H21B H 0.2839 0.8087 0.4839 0.101 Uiso 1 1 calc R
H21C H 0.2620 0.8746 0.4373 0.101 Uiso 1 1 calc R
N3A N 0.1938(2) 0.74337(12) 0.36336(15) 0.0514(7) Uani 1 1 d .
C4A C 0.1462(2) 0.71435(14) 0.29343(17) 0.0405(7) Uani 1 1 d .
F4A F 0.09585(18) 0.65692(9) 0.29255(11) 0.0674(5) Uani 1 1 d .
C5A C 0.1514(3) 0.74101(14) 0.21696(17) 0.0439(7) Uani 1 1 d .
C6A C 0.0919(3) 0.70715(16) 0.13952(18) 0.0629(10) Uani 1 1 d .
H6A1 H 0.1125 0.6616 0.1450 0.075 Uiso 1 1 calc R
H6A2 H 0.0053 0.7107 0.1310 0.075 Uiso 1 1 calc R
C7A C 0.1266(4) 0.7332(2) 0.0673(2) 0.1099(18) Uani 1 1 d .
H7A1 H 0.1898 0.7059 0.0568 0.132 Uiso 1 1 calc R
H7A2 H 0.0577 0.7290 0.0212 0.132 Uiso 1 1 calc R
C8A C 0.1657(4) 0.7963(2) 0.0704(2) 0.1062(17) Uani 1 1 d .
H8A1 H 0.0950 0.8224 0.0480 0.127 Uiso 1 1 calc R
H8A2 H 0.2163 0.7994 0.0325 0.127 Uiso 1 1 calc R
C9A C 0.2315(3) 0.82954(15) 0.14499(18) 0.0591(9) Uani 1 1 d .
H9A1 H 0.3166 0.8308 0.1464 0.071 Uiso 1 1 calc R
H9A2 H 0.2030 0.8737 0.1444 0.071 Uiso 1 1 calc R
C10A C 0.2147(3) 0.79641(15) 0.21847(17) 0.0459(8) Uani 1 1 d .
N1B N 0.2929(2) 0.71584(11) 0.79282(14) 0.0459(6) Uani 1 1 d .
O1B O 0.36545(19) 0.76760(10) 0.78822(14) 0.0628(7) Uani 1 1 d .
C2B C 0.3021(3) 0.68986(16) 0.86558(19) 0.0555(9) Uani 1 1 d .
C21B C 0.3819(3) 0.72046(15) 0.93683(17) 0.0626(10) Uani 1 1 d .
H21D H 0.3561 0.7641 0.9416 0.094 Uiso 1 1 calc R
H21E H 0.4629 0.7206 0.9307 0.094 Uiso 1 1 calc R
H21F H 0.3787 0.6967 0.9847 0.094 Uiso 1 1 calc R
N3B N 0.2387(2) 0.63848(11) 0.87396(14) 0.0492(7) Uani 1 1 d .
C4B C 0.1681(2) 0.61170(14) 0.80805(16) 0.0402(7) Uani 1 1 d .
F4B F 0.10753(17) 0.55866(9) 0.81450(11) 0.0684(5) Uani 1 1 d .
C5B C 0.1562(3) 0.63559(14) 0.72811(17) 0.0432(7) Uani 1 1 d .
C6B C 0.0745(3) 0.60315(15) 0.65573(17) 0.0573(9) Uani 1 1 d .
H6B1 H 0.1083 0.5619 0.6457 0.069 Uiso 1 1 calc R
H6B2 H -0.0039 0.5955 0.6660 0.069 Uiso 1 1 calc R
C7B C 0.0623(4) 0.6460(2) 0.5839(2) 0.1112(18) Uani 1 1 d .
H7B1 H 0.0377 0.6188 0.5363 0.133 Uiso 1 1 calc R
H7B2 H -0.0042 0.6751 0.5835 0.133 Uiso 1 1 calc R
C8B C 0.1564(5) 0.6834(2) 0.5733(2) 0.1118(18) Uani 1 1 d .
H8B1 H 0.1257 0.7131 0.5289 0.134 Uiso 1 1 calc R
H8B2 H 0.2140 0.6553 0.5570 0.134 Uiso 1 1 calc R
C9B C 0.2205(3) 0.72100(15) 0.64389(17) 0.0579(9) Uani 1 1 d .
H9B1 H 0.1831 0.7632 0.6423 0.070 Uiso 1 1 calc R
H9B2 H 0.3031 0.7274 0.6408 0.070 Uiso 1 1 calc R
C10B C 0.2204(3) 0.68901(14) 0.72220(17) 0.0450(8) Uani 1 1 d .
C1C C 0.1881(3) 0.91572(13) 0.73183(17) 0.0408(7) Uani 1 1 d .
O1C O 0.2389(2) 0.86331(10) 0.72582(12) 0.0659(7) Uani 1 1 d .
H1C H 0.2720 0.8499 0.7712 0.099 Uiso 1 1 calc R
C2C C 0.1205(3) 0.95109(14) 0.66257(18) 0.0453(8) Uani 1 1 d .
N2C N 0.1052(2) 0.92104(14) 0.58374(16) 0.0556(7) Uani 1 1 d .
O21C O 0.0779(3) 0.86502(14) 0.57630(16) 0.1029(10) Uani 1 1 d .
O22C O 0.1149(3) 0.95502(14) 0.52813(16) 0.1079(11) Uani 1 1 d .
C3C C 0.0725(3) 1.01034(14) 0.66713(17) 0.0454(7) Uani 1 1 d .
H3C H 0.0334 1.0314 0.6196 0.055 Uiso 1 1 calc R
C4C C 0.0805(3) 1.04036(14) 0.74110(18) 0.0428(7) Uani 1 1 d .
N4C N 0.0263(2) 1.10220(13) 0.74560(17) 0.0520(7) Uani 1 1 d .
O41C O -0.0229(2) 1.12849(11) 0.68101(16) 0.0762(8) Uani 1 1 d .
O42C O 0.0353(2) 1.12465(12) 0.81362(16) 0.0823(8) Uani 1 1 d .
C5C C 0.1403(2) 1.00806(14) 0.81230(18) 0.0454(8) Uani 1 1 d .
H5C H 0.1455 1.0270 0.8626 0.054 Uiso 1 1 calc R
C6C C 0.1908(2) 0.94909(14) 0.80772(18) 0.0445(7) Uani 1 1 d .
N6C N 0.2478(3) 0.91782(15) 0.88228(16) 0.0589(8) Uani 1 1 d .
O61C O 0.2404(3) 0.85874(13) 0.88753(16) 0.0900(9) Uani 1 1 d .
O62C O 0.3062(2) 0.95160(13) 0.93797(15) 0.0818(8) Uani 1 1 d .
C1D C 0.3265(3) 0.52654(14) 1.28541(18) 0.0441(7) Uani 1 1 d .
O1D O 0.2784(2) 0.47197(10) 1.28339(13) 0.0669(7) Uani 1 1 d .
H1D H 0.2561 0.4598 1.2362 0.100 Uiso 1 1 calc R
C2D C 0.3356(3) 0.56435(15) 1.21700(18) 0.0477(8) Uani 1 1 d .
N2D N 0.2896(3) 0.53992(14) 1.13484(16) 0.0548(7) Uani 1 1 d .
O21D O 0.2629(3) 0.48403(14) 1.12340(16) 0.1059(11) Uani 1 1 d .
O22D O 0.2746(3) 0.57718(15) 1.08033(16) 0.1095(11) Uani 1 1 d .
C3D C 0.3878(3) 0.62433(14) 1.22255(18) 0.0491(8) Uani 1 1 d .
H3D H 0.3938 0.6461 1.1759 0.059 Uiso 1 1 calc R
C4D C 0.4317(3) 0.65242(14) 1.29773(17) 0.0435(7) Uani 1 1 d .
N4D N 0.4881(2) 0.71478(13) 1.30404(18) 0.0557(7) Uani 1 1 d .
O41D O 0.4923(2) 0.74297(11) 1.24103(16) 0.0780(8) Uani 1 1 d .
O42D O 0.5215(2) 0.74034(12) 1.37016(17) 0.0836(8) Uani 1 1 d .
C5D C 0.4238(3) 0.61881(14) 1.36877(18) 0.0472(8) Uani 1 1 d .
H5D H 0.4524 0.6377 1.4195 0.057 Uiso 1 1 calc R
C6D C 0.3748(2) 0.55947(14) 1.36220(17) 0.0424(7) Uani 1 1 d .
N6D N 0.3672(3) 0.52779(15) 1.43668(16) 0.0571(7) Uani 1 1 d .
O61D O 0.3871(2) 0.46903(13) 1.44257(15) 0.0870(9) Uani 1 1 d .
O62D O 0.3464(2) 0.56187(13) 1.49026(14) 0.0820(8) Uani 1 1 d .

loop_
_atom_site_aniso_label
_atom_site_aniso_U_11
_atom_site_aniso_U_22
_atom_site_aniso_U_33
_atom_site_aniso_U_23
_atom_site_aniso_U_13
_atom_site_aniso_U_12
N1A 0.0485(16) 0.0408(15) 0.0443(16) 0.0037(13) 0.0067(13) 0.0038(12)
O1A 0.0545(14) 0.0492(13) 0.0760(16) 0.0033(12) 0.0076(12) -0.0050(11)
C2A 0.062(2) 0.048(2) 0.056(2) -0.0020(17) 0.0094(18) 0.0089(17)
C21A 0.088(3) 0.058(2) 0.045(2) -0.0054(17) -0.0024(19) 0.0137(19)
N3A 0.0631(18) 0.0410(15) 0.0458(16) 0.0023(13) 0.0053(14) 0.0038(13)
C4A 0.0357(17) 0.0441(18) 0.0435(18) -0.0024(15) 0.0131(14) 0.0041(13)
F4A 0.0770(14) 0.0643(12) 0.0622(12) 0.0117(10) 0.0197(11) -0.0056(11)
C5A 0.0443(18) 0.0510(19) 0.0364(18) 0.0079(15) 0.0098(14) 0.0097(15)
C6A 0.080(3) 0.060(2) 0.048(2) 0.0035(17) 0.0156(19) -0.0058(18)
C7A 0.154(5) 0.121(4) 0.048(2) 0.008(3) 0.013(3) -0.044(3)
C8A 0.163(5) 0.109(4) 0.049(2) -0.009(2) 0.030(3) -0.056(3)
C9A 0.077(3) 0.054(2) 0.052(2) 0.0082(17) 0.0265(19) 0.0100(18)
C10A 0.0411(18) 0.051(2) 0.046(2) 0.0061(15) 0.0118(15) 0.0143(15)
N1B 0.0521(17) 0.0379(14) 0.0457(16) 0.0053(12) 0.0080(13) 0.0066(12)
O1B 0.0581(15) 0.0473(14) 0.0788(17) 0.0019(12) 0.0090(13) -0.0092(11)
C2B 0.060(2) 0.052(2) 0.056(2) -0.0002(17) 0.0170(18) 0.0125(17)
C21B 0.079(3) 0.060(2) 0.0376(18) -0.0093(16) -0.0059(17) 0.0089(18)
N3B 0.0583(17) 0.0447(16) 0.0434(15) 0.0078(13) 0.0099(13) 0.0046(13)
C4B 0.0355(17) 0.0486(18) 0.0358(16) 0.0021(15) 0.0074(14) 0.0082(14)
F4B 0.0758(14) 0.0638(13) 0.0670(13) 0.0145(10) 0.0203(11) -0.0061(11)
C5B 0.0413(18) 0.0510(19) 0.0393(18) 0.0014(14) 0.0139(14) 0.0078(15)
C6B 0.069(2) 0.052(2) 0.0498(19) 0.0014(16) 0.0128(17) -0.0059(17)
C7B 0.154(5) 0.124(4) 0.048(2) 0.004(3) 0.011(3) -0.049(4)
C8B 0.185(5) 0.098(4) 0.048(2) -0.005(2) 0.020(3) -0.052(3)
C9B 0.079(2) 0.053(2) 0.0451(18) 0.0073(17) 0.0226(18) 0.0071(18)
C10B 0.0481(19) 0.0419(18) 0.0433(19) 0.0081(15) 0.0079(15) 0.0133(15)
C1C 0.0418(18) 0.0338(17) 0.0488(19) -0.0017(14) 0.0150(15) 0.0015(13)
O1C 0.0849(18) 0.0512(14) 0.0557(15) -0.0038(11) 0.0063(13) 0.0026(13)
C2C 0.0455(18) 0.0426(19) 0.0458(19) 0.0006(15) 0.0077(15) -0.0064(14)
N2C 0.0634(19) 0.0562(19) 0.0452(17) -0.0003(15) 0.0094(14) -0.0027(15)
O21C 0.152(3) 0.075(2) 0.079(2) -0.0197(16) 0.0237(19) -0.0263(19)
O22C 0.161(3) 0.100(2) 0.0627(18) -0.0044(18) 0.027(2) -0.003(2)
C3C 0.0447(18) 0.0489(19) 0.0422(18) 0.0054(15) 0.0098(15) -0.0027(15)
C4C 0.0389(17) 0.0407(17) 0.0495(19) 0.0059(15) 0.0120(15) 0.0028(13)
N4C 0.0467(17) 0.0506(17) 0.0583(18) -0.0049(15) 0.0123(14) -0.0046(13)
O41C 0.086(2) 0.0606(16) 0.091(2) 0.0173(14) 0.0387(16) 0.0072(14)
O42C 0.094(2) 0.0704(18) 0.087(2) -0.0118(15) 0.0314(17) 0.0028(15)
C5C 0.0423(18) 0.0492(19) 0.0479(19) 0.0036(15) 0.0173(15) 0.0040(14)
C6C 0.0364(17) 0.0468(19) 0.053(2) 0.0052(16) 0.0154(15) 0.0010(14)
N6C 0.062(2) 0.074(2) 0.0436(17) 0.0087(16) 0.0181(15) 0.0066(17)
O61C 0.111(2) 0.0689(18) 0.086(2) 0.0316(16) 0.0170(17) 0.0090(17)
O62C 0.088(2) 0.094(2) 0.0564(15) -0.0001(15) 0.0041(15) 0.0064(15)
C1D 0.0443(18) 0.0447(19) 0.0447(19) 0.0029(15) 0.0133(15) 0.0076(14)
O1D 0.0873(19) 0.0519(14) 0.0559(15) -0.0033(12) 0.0069(13) -0.0029(13)
C2D 0.0488(19) 0.052(2) 0.0441(19) -0.0077(16) 0.0141(15) -0.0033(16)
N2D 0.0618(19) 0.0556(18) 0.0470(17) -0.0018(15) 0.0133(14) -0.0012(15)
O21D 0.156(3) 0.084(2) 0.078(2) -0.0192(17) 0.0282(19) -0.020(2)
O22D 0.173(3) 0.097(2) 0.0568(17) -0.0031(17) 0.0246(19) -0.009(2)
C3D 0.0479(19) 0.052(2) 0.0479(19) 0.0049(16) 0.0120(15) 0.0034(15)
C4D 0.0397(18) 0.0420(18) 0.0470(18) 0.0046(15) 0.0073(15) 0.0046(14)
N4D 0.0546(18) 0.0502(17) 0.0625(19) -0.0047(16) 0.0152(15) -0.0038(13)
O41D 0.093(2) 0.0623(16) 0.0884(19) 0.0173(15) 0.0414(16) -0.0005(15)
O42D 0.097(2) 0.0690(17) 0.089(2) -0.0103(16) 0.0309(17) -0.0083(15)
C5D 0.0432(18) 0.0494(19) 0.0486(19) -0.0007(16) 0.0105(15) 0.0054(15)
C6D 0.0372(17) 0.0459(19) 0.0466(18) 0.0040(15) 0.0147(14) 0.0067(14)
N6D 0.063(2) 0.066(2) 0.0438(17) 0.0010(15) 0.0163(15) 0.0004(15)
O61D 0.110(2) 0.0702(19) 0.0736(18) 0.0232(15) 0.0091(16) 0.0013(16)
O62D 0.096(2) 0.091(2) 0.0586(16) 0.0076(15) 0.0188(15) 0.0104(16)

loop_
_atom_type_symbol
_atom_type_description
_atom_type_scat_dispersion_real
_atom_type_scat_dispersion_imag
_atom_type_scat_source
C C 0.0033 0.0016 'International Tables Vol C Tables 4.2.6.8 and 6.1.1.4'
H H 0.0000 0.0000 'International Tables Vol C Tables 4.2.6.8 and 6.1.1.4'
N N 0.0061 0.0033 'International Tables Vol C Tables 4.2.6.8 and 6.1.1.4'
O O 0.0106 0.0060 'International Tables Vol C Tables 4.2.6.8 and 6.1.1.4'
F F 0.0171 0.0103 'International Tables Vol C Tables 4.2.6.8 and 6.1.1.4'

loop_
_geom_angle_atom_site_label_1
_geom_angle_atom_site_label_2
_geom_angle_atom_site_label_3
_geom_angle
C2A N1A O1A 117.1(3)
C2A N1A C10A 124.0(3)
O1A N1A C10A 118.7(3)
N3A C2A N1A 119.6(3)
N3A C2A C21A 120.2(3)
N1A C2A C21A 120.1(3)
C2A C21A H21A 109.5
C2A C21A H21B 109.5
H21A C21A H21B 109.5
C2A C21A H21C 109.5
H21A C21A H21C 109.5
H21B C21A H21C 109.5
C4A N3A C2A 119.4(3)
F4A C4A N3A 120.0(3)
F4A C4A C5A 117.0(3)
N3A C4A C5A 122.9(3)
C10A C5A C4A 116.9(3)
C10A C5A C6A 122.5(3)
C4A C5A C6A 120.5(3)
C7A C6A C5A 113.7(3)
C7A C6A H6A1 108.8
C5A C6A H6A1 108.8
C7A C6A H6A2 108.8
C5A C6A H6A2 108.8
H6A1 C6A H6A2 107.7
C8A C7A C6A 117.6(4)
C8A C7A H7A1 107.9
C6A C7A H7A1 107.9
C8A C7A H7A2 107.9
C6A C7A H7A2 107.9
H7A1 C7A H7A2 107.2
C7A C8A C9A 124.5(4)
C7A C8A H8A1 106.2
C9A C8A H8A1 106.2
C7A C8A H8A2 106.2
C9A C8A H8A2 106.2
H8A1 C8A H8A2 106.4
C10A C9A C8A 111.4(3)
C10A C9A H9A1 109.3
C8A C9A H9A1 109.3
C10A C9A H9A2 109.3
C8A C9A H9A2 109.3
H9A1 C9A H9A2 108.0
C5A C10A N1A 117.1(3)
C5A C10A C9A 123.9(3)
N1A C10A C9A 119.0(3)
C2B N1B O1B 117.3(3)
C2B N1B C10B 122.3(3)
O1B N1B C10B 120.2(2)
N3B C2B N1B 120.6(3)
N3B C2B C21B 120.4(3)
N1B C2B C21B 119.0(3)
C2B C21B H21D 109.5
C2B C21B H21E 109.5
H21D C21B H21E 109.5
C2B C21B H21F 109.5
H21D C21B H21F 109.5
H21E C21B H21F 109.5
C2B N3B C4B 118.8(3)
F4B C4B N3B 120.0(3)
F4B C4B C5B 116.1(3)
N3B C4B C5B 123.8(3)
C10B C5B C4B 115.6(3)
C10B C5B C6B 123.0(3)
C4B C5B C6B 121.4(3)
C7B C6B C5B 108.6(3)
C7B C6B H6B1 110.0
C5B C6B H6B1 110.0
C7B C6B H6B2 110.0
C5B C6B H6B2 110.0
H6B1 C6B H6B2 108.3
C8B C7B C6B 121.7(4)
C8B C7B H7B1 106.9
C6B C7B H7B1 106.9
C8B C7B H7B2 106.9
C6B C7B H7B2 106.9
H7B1 C7B H7B2 106.7
C7B C8B C9B 116.2(4)
C7B C8B H8B1 108.2
C9B C8B H8B1 108.2
C7B C8B H8B2 108.2
C9B C8B H8B2 108.2
H8B1 C8B H8B2 107.4
C8B C9B C10B 112.7(3)
C8B C9B H9B1 109.0
C10B C9B H9B1 109.0
C8B C9B H9B2 109.0
C10B C9B H9B2 109.0
H9B1 C9B H9B2 107.8
C5B C10B N1B 118.9(3)
C5B C10B C9B 123.6(3)
N1B C10B C9B 117.5(3)
O1C C1C C2C 122.9(3)
O1C C1C C6C 125.2(3)
C2C C1C C6C 111.9(3)
C1C O1C H1C 109.5
C3C C2C C1C 123.9(3)
C3C C2C N2C 118.9(3)
C1C C2C N2C 117.2(3)
O21C N2C O22C 123.6(3)
O21C N2C C2C 118.7(3)
O22C N2C C2C 117.6(3)
C2C C3C C4C 121.4(3)
C2C C3C H3C 119.3
C4C C3C H3C 119.3
C3C C4C C5C 118.6(3)
C3C C4C N4C 121.1(3)
C5C C4C N4C 120.3(3)
O42C N4C O41C 126.0(3)
O42C N4C C4C 116.8(3)
O41C N4C C4C 117.1(3)
C6C C5C C4C 120.1(3)
C6C C5C H5C 120.0
C4C C5C H5C 120.0
C5C C6C N6C 117.5(3)
C5C C6C C1C 124.0(3)
N6C C6C C1C 118.5(3)
O62C N6C O61C 122.8(3)
O62C N6C C6C 117.9(3)
O61C N6C C6C 119.3(3)
O1D C1D C2D 126.3(3)
O1D C1D C6D 120.9(3)
C2D C1D C6D 112.8(3)
C1D O1D H1D 109.5
C3D C2D C1D 123.9(3)
C3D C2D N2D 115.4(3)
C1D C2D N2D 120.7(3)
O22D N2D O21D 121.2(3)
O22D N2D C2D 118.3(3)
O21D N2D C2D 120.5(3)
C2D C3D C4D 119.8(3)
C2D C3D H3D 120.1
C4D C3D H3D 120.1
C3D C4D C5D 119.9(3)
C3D C4D N4D 120.1(3)
C5D C4D N4D 120.0(3)
O42D N4D O41D 121.9(3)
O42D N4D C4D 119.5(3)
O41D N4D C4D 118.3(3)
C6D C5D C4D 119.4(3)
C6D C5D H5D 120.3
C4D C5D H5D 120.3
C5D C6D N6D 117.1(3)
C5D C6D C1D 124.1(3)
N6D C6D C1D 118.8(3)
O62D N6D O61D 125.0(3)
O62D N6D C6D 117.2(3)
O61D N6D C6D 117.8(3)

loop_
_geom_bond_atom_site_label_1
_geom_bond_atom_site_label_2
_geom_bond_distance
N1A C2A 1.331(4)
N1A O1A 1.372(3)
N1A C10A 1.390(3)
C2A N3A 1.326(4)
C2A C21A 1.462(4)
C21A H21A 0.9600
C21A H21B 0.9600
C21A H21C 0.9600
N3A C4A 1.325(3)
C4A F4A 1.319(3)
C4A C5A 1.429(4)
C5A C10A 1.354(4)
C5A C6A 1.500(4)
C6A C7A 1.483(4)
C6A H6A1 0.9700
C6A H6A2 0.9700
C7A C8A 1.379(5)
C7A H7A1 0.9700
C7A H7A2 0.9700
C8A C9A 1.477(4)
C8A H8A1 0.9700
C8A H8A2 0.9700
C9A C10A 1.480(4)
C9A H9A1 0.9700
C9A H9A2 0.9700
N1B C2B 1.330(4)
N1B O1B 1.370(3)
N1B C10B 1.397(3)
C2B N3B 1.315(4)
C2B C21B 1.470(4)
C21B H21D 0.9600
C21B H21E 0.9600
C21B H21F 0.9600
N3B C4B 1.331(3)
C4B F4B 1.318(3)
C4B C5B 1.422(4)
C5B C10B 1.346(4)
C5B C6B 1.508(4)
C6B C7B 1.488(4)
C6B H6B1 0.9700
C6B H6B2 0.9700
C7B C8B 1.375(5)
C7B H7B1 0.9700
C7B H7B2 0.9700
C8B C9B 1.468(4)
C8B H8B1 0.9700
C8B H8B2 0.9700
C9B C10B 1.489(4)
C9B H9B1 0.9700
C9B H9B2 0.9700
C1C O1C 1.247(3)
C1C C2C 1.441(4)
C1C C6C 1.458(4)
O1C H1C 0.8200
C2C C3C 1.354(4)
C2C N2C 1.450(4)
N2C O21C 1.199(3)
N2C O22C 1.206(3)
C3C C4C 1.387(4)
C3C H3C 0.9300
C4C C5C 1.406(4)
C4C N4C 1.433(4)
N4C O42C 1.228(3)
N4C O41C 1.231(3)
C5C C6C 1.361(4)
C5C H5C 0.9300
C6C N6C 1.431(4)
N6C O62C 1.234(3)
N6C O61C 1.230(3)
C1D O1D 1.254(3)
C1D C2D 1.428(4)
C1D C6D 1.457(4)
O1D H1D 0.8200
C2D C3D 1.371(4)
C2D N2D 1.458(4)
N2D O22D 1.186(3)
N2D O21D 1.200(3)
C3D C4D 1.382(4)
C3D H3D 0.9300
C4D C5D 1.417(4)
C4D N4D 1.436(4)
N4D O42D 1.217(3)
N4D O41D 1.232(3)
C5D C6D 1.344(4)
C5D H5D 0.9300
C6D N6D 1.449(4)
N6D O62D 1.222(3)
N6D O61D 1.237(3)

loop_
_geom_hbond_atom_site_label_D
_geom_hbond_atom_site_label_H
_geom_hbond_atom_site_label_A
_geom_hbond_distance_DH
_geom_hbond_distance_HA
_geom_hbond_distance_DA
_geom_hbond_angle_DHA
_geom_hbond_site_symmetry_A
O1C H1C O1B 0.82 2.00 2.529(3) 122.2 .
O1C H1C O61C 0.82 2.11 2.750(3) 135.1 .
O1C H1C N6C 0.82 2.43 2.871(4) 115.0 .
O1D H1D O21D 0.82 2.01 2.696(4) 141.6 .
O1D H1D N2D 0.82 2.49 2.924(4) 114.1 .
O1D H1D O1A 0.82 2.03 2.583(3) 124.0 2_546
